data_7042928
loop_
_publ_author_name
'Brechin, Euan K.'
'Fraser, Hector'
'Nichol, Gary Stephen'
'Velmurugan, Gunasekaran'
'Rajaraman, Gopalan'

_publ_section_title
;
 Magneto-structural correlations in a family of dialkoxo bridged chromium
 dimers
;
_journal_name_full 'Dalton Trans.'
_journal_paper_doi 10.1039/C7DT01197K
_journal_year 2017
_chemical_formula_moiety '2(C6 H8 Cl2 Cr N O2), 2(C4 H10 O)'
_chemical_formula_sum 'C20 H36 Cl4 Cr2 N2 O6'
_chemical_formula_weight 646.31
_space_group_crystal_system triclinic
_space_group_IT_number 2
_space_group_name_Hall '-P 1'
_space_group_name_H-M_alt 'P -1'
_symmetry_space_group_name_Hall '-P 1'
_symmetry_space_group_name_H-M 'P -1'
_atom_sites_solution_hydrogens mixed
_audit_creation_date 2015-11-06
_audit_creation_method
;
Olex2 1.2-beta
(compiled 2015.09.30 svn.r3233 for OlexSys, GUI svn.r5103)
;
_audit_update_record
;
2017-03-27 deposited with the CCDC.
2017-05-08 downloaded from the CCDC.
;
_cell_angle_alpha 92.473(4)
_cell_angle_beta 99.099(4)
_cell_angle_gamma 91.960(3)
_cell_formula_units_Z 2
_cell_length_a 9.7732(4)
_cell_length_b 10.4693(3)
_cell_length_c 14.0067(7)
_cell_measurement_reflns_used 7317
_cell_measurement_temperature 120.0
_cell_measurement_theta_max 28.1210
_cell_measurement_theta_min 3.4580
_cell_volume 1412.57(10)
_computing_cell_refinement
;
CrysAlisPro, Agilent Technologies,
Version 1.171.37.35e (release 07-10-2014 CrysAlis171 .NET)
(compiled Oct  7 2014,17:20:27)
;
_computing_data_collection
;
CrysAlisPro, Agilent Technologies,
Version 1.171.37.35e (release 07-10-2014 CrysAlis171 .NET)
(compiled Oct  7 2014,17:20:27)
;
_computing_data_reduction
;
CrysAlisPro, Agilent Technologies,
Version 1.171.37.35e (release 07-10-2014 CrysAlis171 .NET)
(compiled Oct  7 2014,17:20:27)
;
_computing_molecular_graphics 'Olex2 (Dolomanov et al., 2009)'
_computing_publication_material 'Olex2 (Dolomanov et al., 2009)'
_computing_structure_refinement 'ShelXL (Sheldrick, 2015)'
_computing_structure_solution 'ShelXS (Sheldrick, 2008)'
_diffrn_ambient_environment N~2~
_diffrn_ambient_temperature 120.0
_diffrn_detector 'CCD plate'
_diffrn_detector_area_resol_mean 5.1574
_diffrn_detector_type Atlas
_diffrn_measured_fraction_theta_full 0.995
_diffrn_measured_fraction_theta_max 0.888
_diffrn_measurement_details
;
#__ type_ start__ end____ width___ exp.time_
  1 omega  -78.00   19.00   1.0000   15.0000
omega____ theta____ kappa____ phi______ frames
    -       -7.3914  -57.0000   30.0000 97

#__ type_ start__ end____ width___ exp.time_
  2 omega  -20.00   33.00   1.0000   15.0000
omega____ theta____ kappa____ phi______ frames
    -       -7.3914  -99.0000   30.0000 53

#__ type_ start__ end____ width___ exp.time_
  3 omega  -30.00   65.00   1.0000   15.0000
omega____ theta____ kappa____ phi______ frames
    -       -7.3914   38.0000 -150.0000 95

#__ type_ start__ end____ width___ exp.time_
  4 omega  -30.00   65.00   1.0000   15.0000
omega____ theta____ kappa____ phi______ frames
    -       -7.3914   38.0000  120.0000 95

#__ type_ start__ end____ width___ exp.time_
  5 omega  -80.00   15.00   1.0000   15.0000
omega____ theta____ kappa____ phi______ frames
    -       -7.3914  -38.0000   60.0000 95

#__ type_ start__ end____ width___ exp.time_
  6 omega  -20.00   49.00   1.0000   15.0000
omega____ theta____ kappa____ phi______ frames
    -        8.8758  -99.0000  -30.0000 69

#__ type_ start__ end____ width___ exp.time_
  7 omega  -30.00   57.00   1.0000   15.0000
omega____ theta____ kappa____ phi______ frames
    -       -7.3914   38.0000   30.0000 87
;
_diffrn_measurement_device 'four-circle diffractometer'
_diffrn_measurement_device_type 'Rigaku Oxford Diffraction SuperNova'
_diffrn_measurement_method '\w scans'
_diffrn_orient_matrix_UB_11 0.0650571000
_diffrn_orient_matrix_UB_12 0.0332403000
_diffrn_orient_matrix_UB_13 0.0026154000
_diffrn_orient_matrix_UB_21 -0.0330881000
_diffrn_orient_matrix_UB_22 0.0591741000
_diffrn_orient_matrix_UB_23 0.0011362000
_diffrn_orient_matrix_UB_31 0.0091927000
_diffrn_orient_matrix_UB_32 0.0003376000
_diffrn_orient_matrix_UB_33 0.0512683000
_diffrn_radiation_monochromator mirror
_diffrn_radiation_probe x-ray
_diffrn_radiation_type MoK\a
_diffrn_radiation_wavelength 0.71073
_diffrn_reflns_av_unetI/netI 0.0541
_diffrn_reflns_Laue_measured_fraction_full 0.995
_diffrn_reflns_Laue_measured_fraction_max 0.888
_diffrn_reflns_limit_h_max 13
_diffrn_reflns_limit_h_min -13
_diffrn_reflns_limit_k_max 14
_diffrn_reflns_limit_k_min -14
_diffrn_reflns_limit_l_max 18
_diffrn_reflns_limit_l_min -5
_diffrn_reflns_number 6514
_diffrn_reflns_point_group_measured_fraction_full 0.995
_diffrn_reflns_point_group_measured_fraction_max 0.888
_diffrn_reflns_theta_full 26.000
_diffrn_reflns_theta_max 28.854
_diffrn_reflns_theta_min 3.288
_diffrn_source 'SuperNova (Mo) X-ray Source'
_exptl_absorpt_coefficient_mu 1.183
_exptl_absorpt_correction_T_max 0.984
_exptl_absorpt_correction_T_min 0.973
_exptl_absorpt_correction_type gaussian
_exptl_absorpt_process_details
;
CrysAlisPro, Agilent Technologies,
Version 1.171.37.35e (release 07-10-2014 CrysAlis171 .NET)
(compiled Oct  7 2014,17:20:27)
Numerical absorption correction based on gaussian integration over
            a multifaceted crystal model
Empirical absorption correction using spherical harmonics,
 implemented in SCALE3 ABSPACK scaling algorithm.
;
_exptl_crystal_colour green
_exptl_crystal_colour_primary green
_exptl_crystal_density_diffrn 1.520
_exptl_crystal_description block
_exptl_crystal_F_000 668
_exptl_crystal_recrystallization_method
'The material was recrystallised from a mixture of diethyl ether and acetonitrile by vapour diffusion'
_exptl_crystal_size_max 0.1925
_exptl_crystal_size_mid 0.1588
_exptl_crystal_size_min 0.111
_refine_diff_density_max 0.829
_refine_diff_density_min -0.632
_refine_diff_density_rms 0.132
_refine_ls_extinction_method none
_refine_ls_goodness_of_fit_ref 1.266
_refine_ls_hydrogen_treatment mixed
_refine_ls_matrix_type full
_refine_ls_number_parameters 324
_refine_ls_number_reflns 6514
_refine_ls_number_restraints 6
_refine_ls_restrained_S_all 1.265
_refine_ls_R_factor_all 0.0862
_refine_ls_R_factor_gt 0.0728
_refine_ls_shift/su_max 0.000
_refine_ls_shift/su_mean 0.000
_refine_ls_structure_factor_coef Fsqd
_refine_ls_weighting_details 'w=1/[\s^2^(Fo^2^)+11.0388P] where P=(Fo^2^+2Fc^2^)/3'
_refine_ls_weighting_scheme calc
_refine_ls_wR_factor_gt 0.1608
_refine_ls_wR_factor_ref 0.1652
_reflns_Friedel_coverage 0.000
_reflns_number_gt 5624
_reflns_number_total 6514
_reflns_threshold_expression 'I > 2\s(I)'
_cod_data_source_file c7dt01197k2.cif
_cod_data_source_block 4
_cod_original_cell_volume 1412.58(10)
_cod_database_code 7042928
_chemical_oxdiff_formula 'C30 H30 N8 O20 Cr Cl'
_chemical_oxdiff_usercomment '@ 120 K 194'
_shelx_space_group_comment
;
The symmetry employed for this shelxl refinement is uniquely defined
by the following loop, which should always be used as a source of
symmetry information in preference to the above space-group names.
They are only intended as comments.
;
_reflns_odcompleteness_completeness 99.19
_reflns_odcompleteness_iscentric 1
_reflns_odcompleteness_theta 26.32
_olex2_refinement_description
;
1. Twinned data refinement
 Scales: 0.884(2) 0.116(2)
2. Fixed Uiso
 At 1.2 times of:
  All C(H) groups, All C(H,H) groups, All C(H,H,H,H) groups
 At 1.5 times of:
  All C(H,H,H) groups
3. Restrained distances
 O52-H52A = O52-H52B = O2-H2B = O2-H2A
 0.84 with sigma of 0.02
 H2A-H2B = H52B-H52A
 1.35 with sigma of 0.04
4.a Secondary CH2 refined with riding coordinates:
 C56(H56A,H56B), C6(H6A,H6B), C7(H7A,H7B), C9(H9A,H9B), C57(H57A,H57B),
 C59(H59A,H59B)
4.b Aromatic/amide H refined with riding coordinates:
 C51(H51), C52(H52), C53(H53), C54(H54), C1(H1), C2(H2), C3(H3), C4(H4)
4.c Idealised Me refined as rotating group:
 C10(H10A,H10B,H10C), C8(H8A,H8B,H8C), C58(H58A,H58B,H58C), C60(H60A,H60B,H60C)
;
_shelx_shelxl_version_number 2014/7
_olex2_date_sample_submission 2015-11-04
_olex2_diffrn_ambient_temperature_device 'Oxford Cryosystems Cryostream 700+'
_olex2_exptl_crystal_mounting_method 'The crystal was mounted on a MITIGEN holder in Paratone oil'
_olex2_submission_original_sample_id 194
_olex2_submission_special_instructions 'No special instructions were received'

loop_
_space_group_symop_operation_xyz
'x, y, z'
'-x, -y, -z'

loop_
_atom_site_label
_atom_site_type_symbol
_atom_site_fract_x
_atom_site_fract_y
_atom_site_fract_z
_atom_site_U_iso_or_equiv
_atom_site_adp_type
_atom_site_occupancy
_atom_site_site_symmetry_order
_atom_site_calc_flag
_atom_site_refinement_flags_posn
Cr51 Cr 0.07435(10) 0.91899(8) 0.07736(6) 0.0128(2) Uani 1 1 d .
Cr1 Cr 0.07170(10) 0.40689(8) 0.44005(6) 0.0135(2) Uani 1 1 d .
Cl2 Cl -0.13722(15) 0.32967(13) 0.34605(10) 0.0176(3) Uani 1 1 d .
Cl52 Cl 0.18116(15) 0.93357(14) 0.23585(10) 0.0190(3) Uani 1 1 d .
Cl51 Cl -0.13166(15) 0.84060(13) 0.12131(10) 0.0175(3) Uani 1 1 d .
Cl1 Cl 0.18278(16) 0.40344(14) 0.30733(10) 0.0206(3) Uani 1 1 d .
N51 N 0.1261(5) 0.7366(4) 0.0410(3) 0.0138(9) Uani 1 1 d .
C51 C 0.1702(6) 0.6454(6) 0.1012(4) 0.0188(12) Uani 1 1 d .
H51 H 0.1831 0.6642 0.1691 0.023 Uiso 1 1 calc R
C52 C 0.1974(6) 0.5252(6) 0.0672(4) 0.0188(12) Uani 1 1 d .
H52 H 0.2299 0.4620 0.1110 0.023 Uiso 1 1 calc R
C53 C 0.1766(6) 0.4974(6) -0.0320(4) 0.0194(12) Uani 1 1 d .
H53 H 0.1948 0.4149 -0.0568 0.023 Uiso 1 1 calc R
C56 C 0.0507(7) 0.8169(5) -0.1190(4) 0.0180(12) Uani 1 1 d .
H56A H 0.1266 0.8569 -0.1481 0.022 Uiso 1 1 calc R
H56B H -0.0225 0.7830 -0.1719 0.022 Uiso 1 1 calc R
C54 C 0.1294(6) 0.5901(5) -0.0939(4) 0.0185(12) Uani 1 1 d .
H54 H 0.1137 0.5720 -0.1619 0.022 Uiso 1 1 calc R
C55 C 0.1051(6) 0.7101(5) -0.0565(4) 0.0149(11) Uani 1 1 d .
O51 O -0.0040(4) 0.9083(4) -0.0593(3) 0.0136(8) Uani 1 1 d .
N1 N 0.1135(5) 0.2291(4) 0.4877(3) 0.0133(9) Uani 1 1 d .
C1 C 0.1753(6) 0.1351(6) 0.4425(4) 0.0192(12) Uani 1 1 d .
H1 H 0.1995 0.1487 0.3806 0.023 Uiso 1 1 calc R
C2 C 0.2036(7) 0.0212(6) 0.4842(4) 0.0207(13) Uani 1 1 d .
H2 H 0.2469 -0.0433 0.4513 0.025 Uiso 1 1 calc R
C5 C 0.0787(6) 0.2090(5) 0.5760(4) 0.0149(11) Uani 1 1 d .
C6 C 0.0085(7) 0.3169(6) 0.6215(4) 0.0200(12) Uani 1 1 d .
H6A H -0.0801 0.2845 0.6391 0.024 Uiso 1 1 calc R
H6B H 0.0685 0.3512 0.6814 0.024 Uiso 1 1 calc R
O1 O -0.0169(4) 0.4145(4) 0.5560(3) 0.0158(8) Uani 1 1 d .
O52 O 0.2544(4) 0.9818(4) 0.0363(3) 0.0162(8) Uani 1 1 d D
C3 C 0.1691(6) -0.0001(6) 0.5746(4) 0.0184(12) Uani 1 1 d .
H3 H 0.1885 -0.0786 0.6046 0.022 Uiso 1 1 calc R
C4 C 0.1054(6) 0.0961(5) 0.6204(4) 0.0178(12) Uani 1 1 d .
H4 H 0.0803 0.0839 0.6823 0.021 Uiso 1 1 calc R
O2 O 0.2515(4) 0.4714(4) 0.5237(3) 0.0188(9) Uani 1 1 d D
O3 O 0.4516(5) 0.3388(4) 0.6260(3) 0.0227(9) Uani 1 1 d .
O53 O 0.4846(5) 1.1118(4) 0.1414(3) 0.0297(11) Uani 1 1 d .
C7 C 0.4944(7) 0.3930(7) 0.7232(5) 0.0302(15) Uani 1 1 d .
H7A H 0.5424 0.4774 0.7209 0.036 Uiso 1 1 calc R
H7B H 0.5599 0.3363 0.7602 0.036 Uiso 1 1 calc R
C10 C 0.5265(8) 0.2603(8) 0.4796(5) 0.0371(18) Uani 1 1 d .
H10A H 0.4692 0.3231 0.4439 0.056 Uiso 1 1 calc GR
H10B H 0.4726 0.1794 0.4786 0.056 Uiso 1 1 calc GR
H10C H 0.6086 0.2461 0.4491 0.056 Uiso 1 1 calc GR
C9 C 0.5706(7) 0.3094(7) 0.5817(5) 0.0257(14) Uani 1 1 d .
H9A H 0.6244 0.2442 0.6187 0.031 Uiso 1 1 calc R
H9B H 0.6313 0.3874 0.5831 0.031 Uiso 1 1 calc R
C8 C 0.3702(8) 0.4081(7) 0.7719(5) 0.0320(16) Uani 1 1 d .
H8A H 0.3102 0.4709 0.7387 0.048 Uiso 1 1 calc GR
H8B H 0.4001 0.4376 0.8395 0.048 Uiso 1 1 calc GR
H8C H 0.3189 0.3256 0.7693 0.048 Uiso 1 1 calc GR
C58 C 0.5451(8) 0.9358(8) 0.2358(6) 0.0377(18) Uani 1 1 d .
H58A H 0.4615 0.8903 0.2009 0.057 Uiso 1 1 calc GR
H58B H 0.5646 0.9065 0.3019 0.057 Uiso 1 1 calc GR
H58C H 0.6238 0.9184 0.2023 0.057 Uiso 1 1 calc GR
C57 C 0.5232(8) 1.0755(8) 0.2392(5) 0.0388(18) Uani 1 1 d .
H57A H 0.4489 1.0951 0.2774 0.047 Uiso 1 1 calc R
H57B H 0.6094 1.1230 0.2698 0.047 Uiso 1 1 calc R
C59 C 0.4906(10) 1.2471(7) 0.1339(6) 0.048(2) Uani 1 1 d .
H59A H 0.5774 1.2839 0.1728 0.057 Uiso 1 1 calc R
H59B H 0.4115 1.2847 0.1596 0.057 Uiso 1 1 calc R
C60 C 0.4854(9) 1.2787(8) 0.0308(6) 0.044(2) Uani 1 1 d .
H60A H 0.3936 1.2537 -0.0056 0.065 Uiso 1 1 calc GR
H60B H 0.5564 1.2323 0.0031 0.065 Uiso 1 1 calc GR
H60C H 0.5027 1.3710 0.0270 0.065 Uiso 1 1 calc GR
H2A H 0.321(6) 0.429(7) 0.544(5) 0.052 Uiso 1 1 d DR
H2B H 0.235(8) 0.519(7) 0.569(4) 0.052 Uiso 1 1 d DR
H52A H 0.321(6) 1.011(7) 0.076(5) 0.052 Uiso 1 1 d DR
H52B H 0.223(8) 1.038(5) 0.000(5) 0.052 Uiso 1 1 d DR

loop_
_atom_site_aniso_label
_atom_site_aniso_U_11
_atom_site_aniso_U_22
_atom_site_aniso_U_33
_atom_site_aniso_U_23
_atom_site_aniso_U_13
_atom_site_aniso_U_12
Cr51 0.0171(5) 0.0111(4) 0.0101(4) -0.0016(3) 0.0023(3) 0.0023(3)
Cr1 0.0201(5) 0.0094(4) 0.0116(4) -0.0004(3) 0.0043(4) 0.0010(3)
Cl2 0.0216(7) 0.0142(6) 0.0163(6) -0.0019(5) 0.0015(5) 0.0006(5)
Cl52 0.0218(7) 0.0224(7) 0.0120(6) -0.0017(5) 0.0009(5) 0.0009(6)
Cl51 0.0205(7) 0.0168(7) 0.0158(6) -0.0001(5) 0.0045(5) 0.0010(5)
Cl1 0.0266(8) 0.0211(7) 0.0153(6) -0.0011(5) 0.0082(6) -0.0016(6)
N51 0.017(2) 0.011(2) 0.014(2) -0.0009(17) 0.0035(19) 0.0006(18)
C51 0.022(3) 0.021(3) 0.013(3) 0.001(2) 0.002(2) 0.002(2)
C52 0.020(3) 0.017(3) 0.020(3) 0.005(2) 0.004(2) 0.004(2)
C53 0.025(3) 0.011(3) 0.024(3) -0.004(2) 0.010(3) 0.001(2)
C56 0.029(3) 0.015(3) 0.010(3) -0.003(2) 0.004(2) 0.008(2)
C54 0.027(3) 0.011(3) 0.018(3) -0.005(2) 0.006(2) 0.002(2)
C55 0.019(3) 0.010(3) 0.015(3) 0.001(2) 0.003(2) 0.002(2)
O51 0.018(2) 0.0105(19) 0.0120(18) -0.0015(14) 0.0029(15) 0.0016(15)
N1 0.018(2) 0.010(2) 0.012(2) -0.0017(17) 0.0037(18) 0.0009(18)
C1 0.026(3) 0.015(3) 0.016(3) -0.002(2) 0.005(2) 0.004(2)
C2 0.028(3) 0.015(3) 0.018(3) -0.004(2) 0.002(2) 0.003(2)
C5 0.017(3) 0.014(3) 0.012(3) -0.001(2) 0.001(2) -0.002(2)
C6 0.027(3) 0.020(3) 0.016(3) 0.007(2) 0.010(2) 0.005(2)
O1 0.027(2) 0.0088(18) 0.0128(19) 0.0003(14) 0.0079(16) 0.0035(16)
O52 0.016(2) 0.018(2) 0.015(2) -0.0007(16) 0.0021(16) -0.0016(16)
C3 0.022(3) 0.013(3) 0.018(3) 0.001(2) -0.004(2) 0.002(2)
C4 0.023(3) 0.017(3) 0.014(3) 0.000(2) 0.002(2) 0.001(2)
O2 0.020(2) 0.016(2) 0.021(2) -0.0050(16) 0.0042(17) 0.0020(17)
O3 0.023(2) 0.023(2) 0.022(2) -0.0003(17) 0.0030(18) 0.0050(18)
O53 0.034(3) 0.025(2) 0.026(2) 0.0019(19) -0.005(2) -0.005(2)
C7 0.032(4) 0.032(4) 0.025(3) -0.001(3) -0.001(3) -0.004(3)
C10 0.038(4) 0.040(4) 0.035(4) -0.010(3) 0.013(3) 0.000(3)
C9 0.018(3) 0.027(3) 0.033(4) 0.002(3) 0.009(3) 0.003(3)
C8 0.038(4) 0.033(4) 0.026(3) 0.004(3) 0.008(3) 0.010(3)
C58 0.027(4) 0.044(5) 0.043(4) 0.016(4) 0.003(3) 0.009(3)
C57 0.039(4) 0.046(5) 0.027(4) 0.001(3) -0.005(3) -0.009(4)
C59 0.064(6) 0.028(4) 0.046(5) -0.002(3) -0.006(4) -0.002(4)
C60 0.037(4) 0.042(5) 0.048(5) 0.016(4) -0.008(4) -0.010(4)

loop_
_atom_type_symbol
_atom_type_description
_atom_type_scat_dispersion_real
_atom_type_scat_dispersion_imag
_atom_type_scat_source
C C 0.0033 0.0016 'International Tables Vol C Tables 4.2.6.8 and 6.1.1.4'
H H 0.0000 0.0000 'International Tables Vol C Tables 4.2.6.8 and 6.1.1.4'
Cl Cl 0.1484 0.1585 'International Tables Vol C Tables 4.2.6.8 and 6.1.1.4'
Cr Cr 0.3209 0.6236 'International Tables Vol C Tables 4.2.6.8 and 6.1.1.4'
N N 0.0061 0.0033 'International Tables Vol C Tables 4.2.6.8 and 6.1.1.4'
O O 0.0106 0.0060 'International Tables Vol C Tables 4.2.6.8 and 6.1.1.4'

loop_
_exptl_crystal_face_index_h
_exptl_crystal_face_index_k
_exptl_crystal_face_index_l
_exptl_crystal_face_perp_dist
_exptl_oxdiff_crystal_face_indexfrac_h
_exptl_oxdiff_crystal_face_indexfrac_k
_exptl_oxdiff_crystal_face_indexfrac_l
_exptl_oxdiff_crystal_face_x
_exptl_oxdiff_crystal_face_y
_exptl_oxdiff_crystal_face_z
-5 6 -16 0.0933 -5.0001 5.9999 -16.0006 -0.1677 0.5023 -0.8643
-10 10 4 0.0758 -10.0000 10.0000 4.0001 -0.3077 0.9272 0.1165
-3 2 19 0.0883 -2.9999 2.0001 19.0007 -0.0790 0.2392 0.9472
6 -7 14 0.0921 6.0001 -6.9999 14.0006 0.1943 -0.5968 0.7706
11 8 -4 0.0460 11.0001 8.0001 -4.0003 0.9711 0.1049 -0.1013
-2 -1 -19 0.0736 -2.0001 -1.0001 -19.0007 -0.2131 -0.0146 -0.9929
-11 -7 -5 0.0581 -11.0001 -7.0001 -5.0001 -0.9614 -0.0559 -0.3598
-10 -7 12 0.0565 -10.0000 -7.0000 12.0006 -0.8519 -0.0697 0.5210
2 1 19 0.0765 2.0001 1.0001 19.0007 0.2131 0.0146 0.9929
3 -10 -14 0.0626 2.9999 -10.0001 -14.0005 -0.1739 -0.7069 -0.6936
2 -10 14 0.0813 2.0001 -9.9999 14.0006 -0.1657 -0.6420 0.7328
-3 12 11 0.0968 -2.9999 12.0001 11.0004 0.2325 0.8219 0.5404
-4 14 -2 0.0860 -4.0000 14.0000 -2.0002 0.1999 0.9585 -0.1346
-1 -12 -9 0.0565 -1.0001 -12.0001 -9.0003 -0.4875 -0.6872 -0.4747
-2 -13 10 0.0683 -2.0000 -13.0000 10.0005 -0.5361 -0.6917 0.4899
6 -13 0 0.1002 6.0000 -13.0000 0.0001 -0.0418 -0.9678 0.0508

loop_
_geom_angle_atom_site_label_1
_geom_angle_atom_site_label_2
_geom_angle_atom_site_label_3
_geom_angle
_geom_angle_site_symmetry_1
_geom_angle_site_symmetry_3
Cl52 Cr51 Cl51 91.51(6) . .
N51 Cr51 Cl52 98.97(14) . .
N51 Cr51 Cl51 90.72(14) . .
O51 Cr51 Cl52 176.21(13) . .
O51 Cr51 Cl52 102.18(12) 2_575 .
O51 Cr51 Cl51 92.78(12) 2_575 .
O51 Cr51 Cl51 92.19(12) . .
O51 Cr51 N51 80.14(17) . .
O51 Cr51 N51 158.45(17) 2_575 .
O51 Cr51 O51 78.48(17) . 2_575
O51 Cr51 O52 86.84(16) . .
O51 Cr51 O52 88.68(17) 2_575 .
O52 Cr51 Cl52 89.44(12) . .
O52 Cr51 Cl51 178.05(13) . .
O52 Cr51 N51 87.45(18) . .
Cl1 Cr1 Cl2 91.64(6) . .
N1 Cr1 Cl2 91.30(14) . .
N1 Cr1 Cl1 99.89(14) . .
O1 Cr1 Cl2 90.60(13) . .
O1 Cr1 Cl2 94.49(13) 2_566 .
O1 Cr1 Cl1 100.75(12) 2_566 .
O1 Cr1 Cl1 177.65(14) . .
O1 Cr1 N1 158.38(17) 2_566 .
O1 Cr1 N1 80.77(17) . .
O1 Cr1 O1 78.36(17) . 2_566
O1 Cr1 O2 88.43(17) . .
O1 Cr1 O2 86.06(17) 2_566 .
O2 Cr1 Cl2 178.77(14) . .
O2 Cr1 Cl1 89.35(13) . .
O2 Cr1 N1 87.80(18) . .
C51 N51 Cr51 127.4(4) . .
C51 N51 C55 119.7(5) . .
C55 N51 Cr51 112.8(4) . .
N51 C51 H51 119.2 . .
N51 C51 C52 121.6(5) . .
C52 C51 H51 119.2 . .
C51 C52 H52 120.4 . .
C51 C52 C53 119.1(5) . .
C53 C52 H52 120.4 . .
C52 C53 H53 120.3 . .
C54 C53 C52 119.4(5) . .
C54 C53 H53 120.3 . .
H56A C56 H56B 108.5 . .
C55 C56 H56A 110.2 . .
C55 C56 H56B 110.2 . .
O51 C56 H56A 110.2 . .
O51 C56 H56B 110.2 . .
O51 C56 C55 107.7(4) . .
C53 C54 H54 120.3 . .
C53 C54 C55 119.4(5) . .
C55 C54 H54 120.3 . .
N51 C55 C56 116.3(5) . .
N51 C55 C54 120.7(5) . .
C54 C55 C56 123.0(5) . .
Cr51 O51 Cr51 101.52(17) . 2_575
C56 O51 Cr51 117.1(3) . .
C56 O51 Cr51 134.5(3) . 2_575
C1 N1 Cr1 127.0(4) . .
C1 N1 C5 119.0(5) . .
C5 N1 Cr1 114.0(4) . .
N1 C1 H1 119.3 . .
N1 C1 C2 121.5(5) . .
C2 C1 H1 119.3 . .
C1 C2 H2 120.0 . .
C1 C2 C3 119.9(5) . .
C3 C2 H2 120.0 . .
N1 C5 C6 116.2(5) . .
N1 C5 C4 121.3(5) . .
C4 C5 C6 122.5(5) . .
C5 C6 H6A 109.7 . .
C5 C6 H6B 109.7 . .
H6A C6 H6B 108.2 . .
O1 C6 C5 109.7(4) . .
O1 C6 H6A 109.7 . .
O1 C6 H6B 109.7 . .
Cr1 O1 Cr1 101.64(17) . 2_566
C6 O1 Cr1 118.1(3) . .
C6 O1 Cr1 137.1(3) . 2_566
Cr51 O52 H52A 122(6) . .
Cr51 O52 H52B 99(6) . .
H52A O52 H52B 110(5) . .
C2 C3 H3 120.8 . .
C2 C3 C4 118.4(5) . .
C4 C3 H3 120.8 . .
C5 C4 C3 119.9(5) . .
C5 C4 H4 120.1 . .
C3 C4 H4 120.1 . .
Cr1 O2 H2A 128(6) . .
Cr1 O2 H2B 110(6) . .
H2A O2 H2B 109(5) . .
C9 O3 C7 110.5(5) . .
C59 O53 C57 112.2(6) . .
O3 C7 H7A 109.8 . .
O3 C7 H7B 109.8 . .
O3 C7 C8 109.5(6) . .
H7A C7 H7B 108.2 . .
C8 C7 H7A 109.8 . .
C8 C7 H7B 109.8 . .
H10A C10 H10B 109.5 . .
H10A C10 H10C 109.5 . .
H10B C10 H10C 109.5 . .
C9 C10 H10A 109.5 . .
C9 C10 H10B 109.5 . .
C9 C10 H10C 109.5 . .
O3 C9 C10 110.4(5) . .
O3 C9 H9A 109.6 . .
O3 C9 H9B 109.6 . .
C10 C9 H9A 109.6 . .
C10 C9 H9B 109.6 . .
H9A C9 H9B 108.1 . .
C7 C8 H8A 109.5 . .
C7 C8 H8B 109.5 . .
C7 C8 H8C 109.5 . .
H8A C8 H8B 109.5 . .
H8A C8 H8C 109.5 . .
H8B C8 H8C 109.5 . .
H58A C58 H58B 109.5 . .
H58A C58 H58C 109.5 . .
H58B C58 H58C 109.5 . .
C57 C58 H58A 109.5 . .
C57 C58 H58B 109.5 . .
C57 C58 H58C 109.5 . .
O53 C57 C58 107.4(6) . .
O53 C57 H57A 110.2 . .
O53 C57 H57B 110.2 . .
C58 C57 H57A 110.2 . .
C58 C57 H57B 110.2 . .
H57A C57 H57B 108.5 . .
O53 C59 H59A 109.7 . .
O53 C59 H59B 109.7 . .
O53 C59 C60 109.9(7) . .
H59A C59 H59B 108.2 . .
C60 C59 H59A 109.7 . .
C60 C59 H59B 109.7 . .
C59 C60 H60A 109.5 . .
C59 C60 H60B 109.5 . .
C59 C60 H60C 109.5 . .
H60A C60 H60B 109.5 . .
H60A C60 H60C 109.5 . .
H60B C60 H60C 109.5 . .

loop_
_geom_bond_atom_site_label_1
_geom_bond_atom_site_label_2
_geom_bond_distance
_geom_bond_site_symmetry_2
Cr51 Cl52 2.2952(16) .
Cr51 Cl51 2.3299(17) .
Cr51 N51 2.056(5) .
Cr51 O51 1.943(4) .
Cr51 O51 1.968(4) 2_575
Cr51 O52 2.034(4) .
Cr1 Cl2 2.3453(17) .
Cr1 Cl1 2.2958(16) .
Cr1 N1 2.037(5) .
Cr1 O1 1.957(4) .
Cr1 O1 1.963(4) 2_566
Cr1 O2 2.029(4) .
N51 C51 1.338(7) .
N51 C55 1.363(7) .
C51 H51 0.9500 .
C51 C52 1.376(8) .
C52 H52 0.9500 .
C52 C53 1.389(8) .
C53 H53 0.9500 .
C53 C54 1.372(8) .
C56 H56A 0.9900 .
C56 H56B 0.9900 .
C56 C55 1.509(8) .
C56 O51 1.418(6) .
C54 H54 0.9500 .
C54 C55 1.383(7) .
O51 Cr51 1.968(4) 2_575
N1 C1 1.357(7) .
N1 C5 1.357(7) .
C1 H1 0.9500 .
C1 C2 1.368(8) .
C2 H2 0.9500 .
C2 C3 1.386(8) .
C5 C6 1.511(8) .
C5 C4 1.372(8) .
C6 H6A 0.9900 .
C6 H6B 0.9900 .
C6 O1 1.406(7) .
O1 Cr1 1.963(4) 2_566
O52 H52A 0.83(2) .
O52 H52B 0.83(2) .
C3 H3 0.9500 .
C3 C4 1.388(8) .
C4 H4 0.9500 .
O2 H2A 0.84(2) .
O2 H2B 0.83(2) .
O3 C7 1.444(8) .
O3 C9 1.438(7) .
O53 C57 1.433(8) .
O53 C59 1.425(9) .
C7 H7A 0.9900 .
C7 H7B 0.9900 .
C7 C8 1.493(10) .
C10 H10A 0.9800 .
C10 H10B 0.9800 .
C10 H10C 0.9800 .
C10 C9 1.492(9) .
C9 H9A 0.9900 .
C9 H9B 0.9900 .
C8 H8A 0.9800 .
C8 H8B 0.9800 .
C8 H8C 0.9800 .
C58 H58A 0.9800 .
C58 H58B 0.9800 .
C58 H58C 0.9800 .
C58 C57 1.485(11) .
C57 H57A 0.9900 .
C57 H57B 0.9900 .
C59 H59A 0.9900 .
C59 H59B 0.9900 .
C59 C60 1.489(11) .
C60 H60A 0.9800 .
C60 H60B 0.9800 .
C60 H60C 0.9800 .

loop_
_geom_hbond_atom_site_label_D
_geom_hbond_atom_site_label_H
_geom_hbond_atom_site_label_A
_geom_hbond_distance_DH
_geom_hbond_distance_HA
_geom_hbond_distance_DA
_geom_hbond_angle_DHA
O2 H2A O3 0.84(2) 1.89(3) 2.697(6) 161(8)
O52 H52A O53 0.83(2) 1.96(3) 2.766(6) 165(8)

loop_
_geom_torsion_atom_site_label_1
_geom_torsion_atom_site_label_2
_geom_torsion_atom_site_label_3
_geom_torsion_atom_site_label_4
_geom_torsion
_geom_torsion_site_symmetry_4
Cr51 N51 C51 C52 177.9(4) .
Cr51 N51 C55 C56 0.8(6) .
Cr51 N51 C55 C54 -177.6(5) .
Cr1 N1 C1 C2 176.9(5) .
Cr1 N1 C5 C6 3.3(6) .
Cr1 N1 C5 C4 -177.2(4) .
N51 C51 C52 C53 -0.9(9) .
C51 N51 C55 C56 178.0(5) .
C51 N51 C55 C54 -0.3(8) .
C51 C52 C53 C54 0.0(9) .
C52 C53 C54 C55 0.8(9) .
C53 C54 C55 N51 -0.6(9) .
C53 C54 C55 C56 -178.8(6) .
C55 N51 C51 C52 1.1(9) .
C55 C56 O51 Cr51 27.2(6) .
C55 C56 O51 Cr51 171.9(4) 2_575
O51 C56 C55 N51 -17.1(7) .
O51 C56 C55 C54 161.2(5) .
N1 C1 C2 C3 -0.1(9) .
N1 C5 C6 O1 5.1(7) .
N1 C5 C4 C3 0.0(9) .
C1 N1 C5 C6 -179.2(5) .
C1 N1 C5 C4 0.3(8) .
C1 C2 C3 C4 0.3(9) .
C2 C3 C4 C5 -0.3(9) .
C5 N1 C1 C2 -0.2(9) .
C5 C6 O1 Cr1 -167.4(4) 2_566
C5 C6 O1 Cr1 -11.8(6) .
C6 C5 C4 C3 179.4(6) .
C4 C5 C6 O1 -174.4(5) .
C7 O3 C9 C10 -176.8(6) .
C9 O3 C7 C8 -173.2(6) .
C57 O53 C59 C60 165.6(7) .
C59 O53 C57 C58 -167.1(7) .

loop_
_twin_individual_id
_twin_individual_mass_fraction_refined
1 0.884(2)
2 0.116(2)
